data_2213785
loop_
_publ_author_name
'Janusz B. Kyzio\/l'
'Ewa M. Nowakowska'
'Zaleski, Jacek'

_publ_section_title
;
 \b-(3,6,9-Trimethyl-9-xanthenyl)propionic acid
;
_journal_coeditor_code HB2378
_journal_issue 6
_journal_name_full 'Acta Crystallographica Section E'
_journal_page_first o2834
_journal_page_last o2834
_journal_paper_doi 10.1107/S1600536807021332
_journal_volume 63
_journal_year 2007
_chemical_formula_iupac 'C19 H20 O3'
_chemical_formula_moiety 'C19 H20 O3'
_chemical_formula_sum 'C19 H20 O3'
_chemical_formula_weight 296.35
_chemical_name_systematic
;
\b-(3,6,9-Trimethyl-9-xanthenyl)propionic acid
;
_space_group_IT_number 14
_symmetry_cell_setting monoclinic
_symmetry_space_group_name_Hall '-P 2ybc'
_symmetry_space_group_name_H-M 'P 1 21/c 1'
_atom_sites_solution_hydrogens geom
_atom_sites_solution_primary direct
_atom_sites_solution_secondary difmap
_audit_creation_method SHELXL-97
_cell_angle_alpha 90.00
_cell_angle_beta 110.645(7)
_cell_angle_gamma 90.00
_cell_formula_units_Z 4
_cell_length_a 10.5042(9)
_cell_length_b 14.3969(11)
_cell_length_c 11.2404(9)
_cell_measurement_reflns_used 4075
_cell_measurement_temperature 85.0(2)
_cell_measurement_theta_max 29.44
_cell_measurement_theta_min 2.69
_cell_volume 1590.7(2)
_computing_cell_refinement 'CrysAlis RED (Oxford Diffraction, 2002)'
_computing_data_collection 'CrysAlis CCD (Oxford Diffraction, 2002)'
_computing_data_reduction 'CrysAlis RED'
_computing_molecular_graphics 'SHELXTL (Sheldrick, 1990)'
_computing_publication_material SHELXL97
_computing_structure_refinement 'SHELXL97 (Sheldrick, 1997)'
_computing_structure_solution 'SHELXS97 (Sheldrick, 1997)'
_diffrn_ambient_temperature 85.0(2)
_diffrn_measured_fraction_theta_full 0.991
_diffrn_measured_fraction_theta_max 0.924
_diffrn_measurement_device_type 'Oxford Diffraction Xcalibur'
_diffrn_measurement_method \w-scan
_diffrn_radiation_monochromator graphite
_diffrn_radiation_source 'fine-focus sealed tube'
_diffrn_radiation_type MoK\a
_diffrn_radiation_wavelength 0.71073
_diffrn_reflns_av_R_equivalents 0.0171
_diffrn_reflns_av_sigmaI/netI 0.0296
_diffrn_reflns_limit_h_max 13
_diffrn_reflns_limit_h_min -14
_diffrn_reflns_limit_k_max 19
_diffrn_reflns_limit_k_min -17
_diffrn_reflns_limit_l_max 15
_diffrn_reflns_limit_l_min -15
_diffrn_reflns_number 12735
_diffrn_reflns_theta_full 28.00
_diffrn_reflns_theta_max 29.44
_diffrn_reflns_theta_min 2.69
_diffrn_standards_decay_% 0
_diffrn_standards_interval_count 0
_diffrn_standards_interval_time 0
_diffrn_standards_number 0
_exptl_absorpt_coefficient_mu 0.083
_exptl_absorpt_correction_type none
_exptl_crystal_colour colourless
_exptl_crystal_density_diffrn 1.237
_exptl_crystal_density_method 'not measured'
_exptl_crystal_description irregular
_exptl_crystal_F_000 632
_exptl_crystal_size_max 0.25
_exptl_crystal_size_mid 0.23
_exptl_crystal_size_min 0.22
_refine_diff_density_max 0.321
_refine_diff_density_min -0.227
_refine_ls_extinction_method none
_refine_ls_goodness_of_fit_ref 1.023
_refine_ls_hydrogen_treatment refall
_refine_ls_matrix_type full
_refine_ls_number_parameters 279
_refine_ls_number_reflns 4075
_refine_ls_number_restraints 0
_refine_ls_restrained_S_all 1.023
_refine_ls_R_factor_all 0.0543
_refine_ls_R_factor_gt 0.0357
_refine_ls_shift/su_max 0.000
_refine_ls_shift/su_mean 0.000
_refine_ls_structure_factor_coef Fsqd
_refine_ls_weighting_details 'calc w=1/[\s^2^(Fo^2^)+(0.0677P)^2^] where P=(Fo^2^+2Fc^2^)/3'
_refine_ls_weighting_scheme calc
_refine_ls_wR_factor_gt 0.0958
_refine_ls_wR_factor_ref 0.1046
_reflns_number_gt 2929
_reflns_number_total 4411
_reflns_threshold_expression >2sigma(I)
_cod_data_source_file hb2378.cif
_cod_data_source_block I
_cod_depositor_comments
;
The following automatic conversions were performed:
'_exptl_absorpt_correction_type' value 'NONE' changed to 'none' according
to '/home/saulius/struct/CIF-dictionaries/cif_core.dic' dictionary named
'cif_core.dic' version 2.4.1 from 2010-06-29.

'_geom_angle_publ_flag'
value 'Y' changed to 'y' according to
'/home/saulius/struct/CIF-dictionaries/cif_core.dic' dictionary named
'cif_core.dic' version 2.4.1 from 2010-06-29.

Automatic conversion script
Id: cif_fix_enum 1527 2010-12-29 10:47:43Z saulius 

The following automatic conversions were performed:

'_exptl_absorpt_correction_type' value 'NONE' changed to 'none'
according to /home/saulius/struct/CIF-dictionaries/cif_core.dic
dictionary named 'cif_core.dic' version 2.4.1 from
2010-06-29.

'_geom_angle_publ_flag' value 'Y' changed to 'y'
according to /home/saulius/struct/CIF-dictionaries/cif_core.dic
dictionary named 'cif_core.dic' version 2.4.1 from 2010-06-29.

Automatic conversion script
Id: cif_fix_values 1715 2011-07-08 13:25:40Z adriana 
;
_cod_original_sg_symbol_H-M 'P 21/c'
_cod_database_code 2213785
_cod_database_fobs_code 2213785

loop_
_symmetry_equiv_pos_as_xyz
'x, y, z'
'-x, y+1/2, -z+1/2'
'-x, -y, -z'
'x, -y-1/2, z-1/2'

loop_
_atom_site_type_symbol
_atom_site_label
_atom_site_fract_x
_atom_site_fract_y
_atom_site_fract_z
_atom_site_U_iso_or_equiv
_atom_site_adp_type
_atom_site_calc_flag
_atom_site_occupancy
C C1 0.54653(11) 0.27029(8) 0.62341(10) 0.0160(2) Uani d 1
H H1 0.6202(14) 0.3115(9) 0.6747(13) 0.023(3) Uiso d 1
C C2 0.41988(11) 0.27971(8) 0.63464(11) 0.0166(2) Uani d 1
H H2 0.4057(13) 0.3257(9) 0.6905(13) 0.021(3) Uiso d 1
C C3 0.31129(11) 0.22389(7) 0.56366(10) 0.0153(2) Uani d 1
C C4 0.33408(11) 0.15899(7) 0.48222(11) 0.0159(2) Uani d 1
H H4 0.2591(13) 0.1191(9) 0.4271(12) 0.019(3) Uiso d 1
C C5 0.58806(12) 0.00426(8) 0.27792(10) 0.0160(2) Uani d 1
H H5 0.5021(13) -0.0277(8) 0.2353(12) 0.018(3) Uiso d 1
C C6 0.70170(12) -0.01383(8) 0.24647(11) 0.0174(2) Uani d 1
C C7 0.82073(12) 0.03521(8) 0.31188(11) 0.0198(3) Uani d 1
H H7 0.9041(14) 0.0249(9) 0.2919(13) 0.022(3) Uiso d 1
C C8 0.82337(12) 0.10053(8) 0.40325(11) 0.0184(2) Uani d 1
H H8 0.9108(15) 0.1358(9) 0.4460(13) 0.026(4) Uiso d 1
C C9 0.71229(11) 0.19491(7) 0.53293(10) 0.0125(2) Uani d 1
O O10 0.47112(8) 0.08046(5) 0.39100(7) 0.01616(18) Uani d 1
C C11 0.57152(11) 0.20465(7) 0.54259(10) 0.0124(2) Uani d 1
C C12 0.46221(11) 0.14936(7) 0.47324(10) 0.0131(2) Uani d 1
C C13 0.59229(11) 0.06962(7) 0.37053(10) 0.0134(2) Uani d 1
C C14 0.70842(11) 0.12055(7) 0.43461(10) 0.0132(2) Uani d 1
C C21 0.81734(11) 0.16763(7) 0.66432(10) 0.0131(2) Uani d 1
H H21A 0.8232(12) 0.2171(9) 0.7274(12) 0.016(3) Uiso d 1
H H21B 0.9093(13) 0.1643(9) 0.6583(12) 0.020(3) Uiso d 1
C C22 0.78051(12) 0.07679(8) 0.71238(11) 0.0176(2) Uani d 1
H H22A 0.6909(15) 0.0772(10) 0.7165(14) 0.030(4) Uiso d 1
H H22B 0.7760(15) 0.0259(10) 0.6524(15) 0.034(4) Uiso d 1
C C23 0.87758(11) 0.04535(7) 0.83856(10) 0.0142(2) Uani d 1
O O24 0.82955(9) -0.02352(6) 0.88773(9) 0.0309(2) Uani d 1
H H24 0.8952(18) -0.0415(12) 0.9649(18) 0.051(5) Uiso d 1
O O25 0.98967(8) 0.07885(6) 0.89079(8) 0.0206(2) Uani d 1
C C26 0.75498(12) 0.28876(8) 0.49252(11) 0.0172(2) Uani d 1
H H26A 0.8466(14) 0.2862(9) 0.4846(12) 0.023(3) Uiso d 1
H H26B 0.7580(12) 0.3375(9) 0.5566(12) 0.019(3) Uiso d 1
H H26C 0.6906(15) 0.3085(9) 0.4072(14) 0.025(4) Uiso d 1
C C27 0.17292(12) 0.23341(9) 0.57411(13) 0.0213(3) Uani d 1
H H27A 0.1353(14) 0.1730(11) 0.5853(13) 0.026(4) Uiso d 1
H H27B 0.1723(16) 0.2743(11) 0.6474(15) 0.039(4) Uiso d 1
H H27C 0.1077(17) 0.2583(11) 0.4953(16) 0.042(4) Uiso d 1
C C28 0.69469(15) -0.08295(10) 0.14359(13) 0.0252(3) Uani d 1
H H28A 0.6348(17) -0.1350(12) 0.1440(16) 0.049(5) Uiso d 1
H H28B 0.6580(18) -0.0541(12) 0.0595(18) 0.053(5) Uiso d 1
H H28C 0.7874(17) -0.1085(11) 0.1545(15) 0.042(4) Uiso d 1

loop_
_atom_site_aniso_label
_atom_site_aniso_U_11
_atom_site_aniso_U_22
_atom_site_aniso_U_33
_atom_site_aniso_U_12
_atom_site_aniso_U_13
_atom_site_aniso_U_23
C1 0.0167(5) 0.0160(5) 0.0134(5) -0.0013(4) 0.0029(4) -0.0016(4)
C2 0.0186(6) 0.0163(6) 0.0148(5) 0.0017(4) 0.0057(5) -0.0017(4)
C3 0.0146(5) 0.0143(5) 0.0173(5) 0.0016(4) 0.0062(4) 0.0032(4)
C4 0.0150(5) 0.0135(5) 0.0179(6) -0.0024(4) 0.0043(4) -0.0001(4)
C5 0.0180(6) 0.0147(5) 0.0144(5) -0.0031(4) 0.0047(5) -0.0005(4)
C6 0.0210(6) 0.0172(6) 0.0150(5) 0.0002(4) 0.0074(5) -0.0002(4)
C7 0.0171(6) 0.0246(6) 0.0194(6) 0.0010(5) 0.0086(5) -0.0027(5)
C8 0.0143(5) 0.0229(6) 0.0167(6) -0.0013(4) 0.0040(5) -0.0015(5)
C9 0.0116(5) 0.0139(5) 0.0107(5) -0.0004(4) 0.0023(4) 0.0006(4)
O10 0.0148(4) 0.0163(4) 0.0191(4) -0.0040(3) 0.0080(3) -0.0060(3)
C11 0.0128(5) 0.0131(5) 0.0099(5) 0.0004(4) 0.0023(4) 0.0026(4)
C12 0.0167(5) 0.0112(5) 0.0111(5) 0.0000(4) 0.0047(4) 0.0001(4)
C13 0.0141(5) 0.0143(5) 0.0124(5) 0.0003(4) 0.0054(4) 0.0024(4)
C14 0.0141(5) 0.0144(5) 0.0105(5) 0.0004(4) 0.0037(4) 0.0019(4)
C21 0.0126(5) 0.0139(5) 0.0114(5) -0.0014(4) 0.0024(4) 0.0000(4)
C22 0.0173(6) 0.0174(6) 0.0140(5) -0.0044(4) 0.0003(5) 0.0017(4)
C23 0.0170(5) 0.0118(5) 0.0142(5) 0.0012(4) 0.0059(4) -0.0005(4)
O24 0.0235(5) 0.0328(5) 0.0244(5) -0.0119(4) -0.0062(4) 0.0162(4)
O25 0.0147(4) 0.0245(4) 0.0177(4) -0.0034(3) -0.0003(3) 0.0067(3)
C26 0.0198(6) 0.0157(6) 0.0165(6) -0.0024(4) 0.0071(5) 0.0018(4)
C27 0.0161(6) 0.0208(6) 0.0282(7) 0.0006(5) 0.0092(5) -0.0022(5)
C28 0.0283(7) 0.0269(7) 0.0239(7) -0.0040(5) 0.0135(6) -0.0098(5)

loop_
_atom_type_symbol
_atom_type_description
_atom_type_scat_dispersion_real
_atom_type_scat_dispersion_imag
_atom_type_scat_source
C C 0.0033 0.0016 'International Tables Vol C Tables 4.2.6.8 and 6.1.1.4'
H H 0.0000 0.0000 'International Tables Vol C Tables 4.2.6.8 and 6.1.1.4'
O O 0.0106 0.0060 'International Tables Vol C Tables 4.2.6.8 and 6.1.1.4'

loop_
_geom_angle_atom_site_label_1
_geom_angle_atom_site_label_2
_geom_angle_atom_site_label_3
_geom_angle
_geom_angle_publ_flag
C2 C1 C11 122.08(10) ?
C2 C1 H1 118.0(8) ?
C11 C1 H1 119.9(8) ?
C1 C2 C3 120.63(10) ?
C1 C2 H2 120.2(8) ?
C3 C2 H2 119.2(8) ?
C4 C3 C2 118.01(10) n
C4 C3 C27 120.60(10) ?
C2 C3 C27 121.39(10) ?
C3 C4 C12 120.76(10) ?
C3 C4 H4 121.2(7) ?
C12 C4 H4 118.1(7) ?
C6 C5 C13 121.01(10) ?
C6 C5 H5 121.2(7) ?
C13 C5 H5 117.8(7) ?
C5 C6 C7 117.56(10) y
C5 C6 C28 120.46(11) ?
C7 C6 C28 121.97(11) ?
C8 C7 C6 120.87(11) ?
C8 C7 H7 118.9(8) ?
C6 C7 H7 120.2(8) ?
C7 C8 C14 122.13(11) ?
C7 C8 H8 118.1(8) ?
C14 C8 H8 119.7(8) ?
C11 C9 C14 109.64(8) n
C11 C9 C26 109.27(9) n
C14 C9 C26 109.70(9) n
C11 C9 C21 109.72(8) n
C14 C9 C21 109.86(8) n
C26 C9 C21 108.63(9) ?
C13 O10 C12 118.49(8) n
C12 C11 C1 116.40(10) n
C12 C11 C9 122.50(9) n
C1 C11 C9 121.11(9) ?
O10 C12 C11 123.34(9) ?
O10 C12 C4 114.55(9) ?
C11 C12 C4 122.11(10) ?
O10 C13 C14 123.20(10) ?
O10 C13 C5 114.39(9) ?
C14 C13 C5 122.40(10) ?
C13 C14 C8 116.00(10) ?
C13 C14 C9 122.67(9) ?
C8 C14 C9 121.33(10) ?
C22 C21 C9 111.88(9) ?
C22 C21 H21A 108.9(7) ?
C9 C21 H21A 110.1(7) ?
C22 C21 H21B 111.0(7) ?
C9 C21 H21B 109.3(7) ?
H21A C21 H21B 105.5(10) ?
C23 C22 C21 115.13(9) ?
C23 C22 H22A 108.0(9) ?
C21 C22 H22A 113.0(8) ?
C23 C22 H22B 106.0(9) ?
C21 C22 H22B 110.8(9) ?
H22A C22 H22B 103.1(12) ?
O25 C23 O24 122.99(10) n
O25 C23 C22 123.97(10) n
O24 C23 C22 113.04(9) n
C23 O24 H24 109.4(11) ?
C9 C26 H26A 112.5(8) ?
C9 C26 H26B 110.0(7) ?
H26A C26 H26B 107.7(10) ?
C9 C26 H26C 111.3(8) ?
H26A C26 H26C 105.8(10) ?
H26B C26 H26C 109.3(10) ?
C3 C27 H27A 111.9(8) ?
C3 C27 H27B 113.5(9) ?
H27A C27 H27B 107.0(12) ?
C3 C27 H27C 110.5(9) ?
H27A C27 H27C 104.8(13) ?
H27B C27 H27C 108.7(12) ?
C6 C28 H28A 111.0(10) ?
C6 C28 H28B 110.9(10) ?
H28A C28 H28B 107.1(14) ?
C6 C28 H28C 111.4(9) ?
H28A C28 H28C 108.3(13) ?
H28B C28 H28C 107.9(13) ?

loop_
_geom_bond_atom_site_label_1
_geom_bond_atom_site_label_2
_geom_bond_distance
_geom_bond_publ_flag
C1 C2 1.3865(15) ?
C1 C11 1.3984(15) ?
C1 H1 0.984(14) ?
C2 C3 1.3935(15) ?
C2 H2 0.960(13) ?
C3 C4 1.3867(16) ?
C3 C27 1.5052(16) ?
C4 C12 1.3916(15) ?
C4 H4 0.995(13) ?
C5 C6 1.3840(16) ?
C5 C13 1.3922(15) ?
C5 H5 0.976(13) ?
C6 C7 1.3978(16) ?
C6 C28 1.5076(16) ?
C7 C8 1.3855(16) ?
C7 H7 0.989(14) ?
C8 C14 1.4020(15) ?
C8 H8 1.010(14) ?
C9 C11 1.5268(14) n
C9 C14 1.5289(15) n
C9 C26 1.5416(15) n
C9 C21 1.5504(15) n
O10 C13 1.3799(13) n
O10 C12 1.3813(12) n
C11 C12 1.3887(14) ?
C13 C14 1.3874(15) ?
C21 C22 1.5164(15) ?
C21 H21A 0.991(12) ?
C21 H21B 0.993(13) ?
C22 C23 1.4954(15) ?
C22 H22A 0.958(15) ?
C22 H22B 0.986(15) ?
C23 O25 1.2150(13) n
C23 O24 1.3190(14) n
O24 H24 0.935(18) ?
C26 H26A 0.998(13) ?
C26 H26B 0.998(14) ?
C26 H26C 1.001(14) ?
C27 H27A 0.981(15) ?
C27 H27B 1.015(16) ?
C27 H27C 0.977(17) ?
C28 H28A 0.979(18) ?
C28 H28B 0.978(19) ?
C28 H28C 1.007(17) ?

loop_
_geom_hbond_atom_site_label_D
_geom_hbond_atom_site_label_H
_geom_hbond_atom_site_label_A
_geom_hbond_site_symmetry_A
_geom_hbond_distance_DH
_geom_hbond_distance_HA
_geom_hbond_distance_DA
_geom_hbond_angle_DHA
O24 H24 O25 3_757 0.935(18) 1.732(19) 2.6654(12) 176.9(17)
C2 H2 O10 4_566 0.960(13) 2.507(14) 3.3989(14) 154.6(10)

loop_
_geom_torsion_atom_site_label_1
_geom_torsion_atom_site_label_2
_geom_torsion_atom_site_label_3
_geom_torsion_atom_site_label_4
_geom_torsion
C11 C1 C2 C3 -0.69(17)
C1 C2 C3 C4 0.11(16)
C1 C2 C3 C27 -179.71(11)
C2 C3 C4 C12 0.82(16)
C27 C3 C4 C12 -179.36(10)
C13 C5 C6 C7 0.60(16)
C13 C5 C6 C28 -178.39(11)
C5 C6 C7 C8 -1.04(17)
C28 C6 C7 C8 177.93(11)
C6 C7 C8 C14 0.08(18)
C2 C1 C11 C12 0.31(16)
C2 C1 C11 C9 -179.34(10)
C14 C9 C11 C12 2.30(13)
C26 C9 C11 C12 122.56(11)
C21 C9 C11 C12 -118.44(10)
C14 C9 C11 C1 -178.06(9)
C26 C9 C11 C1 -57.80(13)
C21 C9 C11 C1 61.20(12)
C13 O10 C12 C11 -4.13(14)
C13 O10 C12 C4 176.28(9)
C1 C11 C12 O10 -178.93(9)
C9 C11 C12 O10 0.72(15)
C1 C11 C12 C4 0.64(15)
C9 C11 C12 C4 -179.71(9)
C3 C4 C12 O10 178.37(9)
C3 C4 C12 C11 -1.23(16)
C12 O10 C13 C14 4.26(15)
C12 O10 C13 C5 -174.54(9)
C6 C5 C13 O10 179.65(9)
C6 C5 C13 C14 0.84(17)
O10 C13 C14 C8 179.55(9)
C5 C13 C14 C8 -1.75(16)
O10 C13 C14 C9 -0.99(16)
C5 C13 C14 C9 177.72(10)
C7 C8 C14 C13 1.29(16)
C7 C8 C14 C9 -178.18(10)
C11 C9 C14 C13 -2.18(14)
C26 C9 C14 C13 -122.18(11)
C21 C9 C14 C13 118.47(11)
C11 C9 C14 C8 177.26(9)
C26 C9 C14 C8 57.25(13)
C21 C9 C14 C8 -62.09(13)
C11 C9 C21 C22 59.23(12)
C14 C9 C21 C22 -61.37(12)
C26 C9 C21 C22 178.62(9)
C9 C21 C22 C23 179.65(9)
C21 C22 C23 O25 -12.54(17)
C21 C22 C23 O24 167.94(10)

loop_
_cod_related_entry_id
_cod_related_entry_database
_cod_related_entry_code
1 ChemSpider 21124447
